data_7225962
loop_
_publ_author_name
'Todd, Angela D.K.'
'McClennan, William L.'
'Masuda, Jason Douglas'

_publ_section_title
;
 Organoaluminum(III) complexes of the
 bis-N,N&#x2019;-(2,6-diisopropylphenyl)imidazolin-2-imine ligand
;
_journal_name_full 'RSC Adv.'
_journal_paper_doi 10.1039/C6RA15507C
_journal_year 2016
_chemical_formula_sum 'C66 H91 Al F12 N6 O14 S4'
_chemical_formula_weight 1575.66
_space_group_crystal_system monoclinic
_space_group_IT_number 4
_space_group_name_Hall 'P 2yb'
_space_group_name_H-M_alt 'P 1 21 1'
_symmetry_space_group_name_Hall 'P 2yb'
_symmetry_space_group_name_H-M 'P 1 21 1'
_atom_sites_solution_hydrogens mixed
_audit_creation_method SHELXL-2014/7
_audit_update_record
;
2016-06-14 deposited with the CCDC.
2016-07-18 downloaded from the CCDC.
;
_cell_angle_alpha 90
_cell_angle_beta 102.1980(10)
_cell_angle_gamma 90
_cell_formula_units_Z 2
_cell_length_a 12.6935(15)
_cell_length_b 16.0668(19)
_cell_length_c 19.437(2)
_cell_measurement_reflns_used 9952
_cell_measurement_temperature 125(2)
_cell_measurement_theta_max 27.95
_cell_measurement_theta_min 2.41
_cell_volume 3874.6(8)
_computing_structure_refinement 'SHELXL-2014/7 (Sheldrick, 2014)'
_diffrn_ambient_temperature 125(2)
_diffrn_measured_fraction_theta_full 0.997
_diffrn_measured_fraction_theta_max 0.995
_diffrn_measurement_device_type 'Siemens/Bruker APEXII'
_diffrn_radiation_type MoK\a
_diffrn_radiation_wavelength 0.71073
_diffrn_reflns_av_R_equivalents 0.0256
_diffrn_reflns_av_unetI/netI 0.0448
_diffrn_reflns_Laue_measured_fraction_full 0.997
_diffrn_reflns_Laue_measured_fraction_max 0.995
_diffrn_reflns_limit_h_max 14
_diffrn_reflns_limit_h_min -15
_diffrn_reflns_limit_k_max 19
_diffrn_reflns_limit_k_min -18
_diffrn_reflns_limit_l_max 23
_diffrn_reflns_limit_l_min -23
_diffrn_reflns_number 27730
_diffrn_reflns_point_group_measured_fraction_full 0.998
_diffrn_reflns_point_group_measured_fraction_max 0.996
_diffrn_reflns_theta_full 25.242
_diffrn_reflns_theta_max 26.000
_diffrn_reflns_theta_min 2.074
_exptl_absorpt_coefficient_mu 0.225
_exptl_absorpt_correction_T_max 0.7458
_exptl_absorpt_correction_T_min 0.6721
_exptl_absorpt_correction_type multi-scan
_exptl_absorpt_process_details '(SADABS, Bruker, 2008)'
_exptl_crystal_colour colorless
_exptl_crystal_density_diffrn 1.351
_exptl_crystal_description needle
_exptl_crystal_F_000 1652
_exptl_crystal_size_max 0.430
_exptl_crystal_size_mid 0.210
_exptl_crystal_size_min 0.180
_refine_diff_density_max 0.533
_refine_diff_density_min -0.385
_refine_diff_density_rms 0.052
_refine_ls_abs_structure_details
;
 Refined as an inversion twin.
;
_refine_ls_abs_structure_Flack 0.47(7)
_refine_ls_extinction_method none
_refine_ls_goodness_of_fit_ref 1.023
_refine_ls_hydrogen_treatment mixed
_refine_ls_matrix_type full
_refine_ls_number_parameters 997
_refine_ls_number_reflns 14581
_refine_ls_number_restraints 1
_refine_ls_restrained_S_all 1.023
_refine_ls_R_factor_all 0.0580
_refine_ls_R_factor_gt 0.0457
_refine_ls_shift/su_max 0.000
_refine_ls_shift/su_mean 0.000
_refine_ls_structure_factor_coef Fsqd
_refine_ls_weighting_details 'w=1/[\s^2^(Fo^2^)+(0.0608P)^2^+1.1420P] where P=(Fo^2^+2Fc^2^)/3'
_refine_ls_weighting_scheme calc
_refine_ls_wR_factor_gt 0.1063
_refine_ls_wR_factor_ref 0.1136
_reflns_Friedel_coverage 0.928
_reflns_Friedel_fraction_full 0.998
_reflns_Friedel_fraction_max 0.996
_reflns_number_gt 12415
_reflns_number_total 14581
_reflns_threshold_expression 'I > 2\s(I)'
_cod_data_source_file c6ra15507c2.cif
_cod_data_source_block 2015_08_14_AT186_cation_0m
_cod_database_code 7225962
_shelx_shelxl_version_number 2014/7
_shelx_space_group_comment
;
The symmetry employed for this shelxl refinement is uniquely defined
by the following loop, which should always be used as a source of
symmetry information in preference to the above space-group names.
They are only intended as comments.
;
_shelx_estimated_absorpt_t_min 0.909
_shelx_estimated_absorpt_t_max 0.961

loop_
_space_group_symop_operation_xyz
'x, y, z'
'-x, y+1/2, -z'

loop_
_atom_site_label
_atom_site_type_symbol
_atom_site_fract_x
_atom_site_fract_y
_atom_site_fract_z
_atom_site_U_iso_or_equiv
_atom_site_adp_type
_atom_site_occupancy
_atom_site_site_symmetry_order
_atom_site_calc_flag
_atom_site_refinement_flags_posn
_atom_site_refinement_flags_adp
_atom_site_refinement_flags_occupancy
_atom_site_disorder_assembly
_atom_site_disorder_group
S1 S 0.53716(9) 0.60780(8) 0.16062(7) 0.0370(3) Uani 1 1 d . . . . .
S2 S 0.51022(9) 0.37086(7) 0.40309(5) 0.0278(2) Uani 1 1 d . . . . .
S4 S 0.75763(8) 0.40593(7) 0.29637(5) 0.0227(2) Uani 1 1 d . . . . .
Al2 Al 0.51343(9) 0.45268(8) 0.25434(6) 0.0209(3) Uani 1 1 d . . . . .
F1 F 0.4243(3) 0.5809(2) 0.03296(16) 0.0607(9) Uani 1 1 d . . . . .
F2 F 0.5530(3) 0.6701(3) 0.0402(2) 0.0793(12) Uani 1 1 d . . . . .
F3 F 0.5883(3) 0.5404(3) 0.0500(2) 0.0843(14) Uani 1 1 d . . . . .
F4 F 0.4019(3) 0.2604(2) 0.45650(18) 0.0643(10) Uani 1 1 d . . . . .
F5 F 0.4808(3) 0.21204(19) 0.37691(18) 0.0525(8) Uani 1 1 d . . . . .
F6 F 0.3375(2) 0.2859(2) 0.34725(19) 0.0620(10) Uani 1 1 d . . . . .
F10 F 0.8389(3) 0.4630(3) 0.19361(17) 0.0728(11) Uani 1 1 d . . . . .
F11 F 0.9554(2) 0.4300(3) 0.2879(2) 0.0840(14) Uani 1 1 d . . . . .
F12 F 0.8634(3) 0.5415(2) 0.2839(2) 0.0712(11) Uani 1 1 d . . . . .
O1 O 0.5014(2) 0.52279(19) 0.17599(15) 0.0287(7) Uani 1 1 d . . . . .
O2 O 0.6490(3) 0.6224(3) 0.1878(2) 0.0614(12) Uani 1 1 d . . . . .
O3 O 0.4619(3) 0.6708(2) 0.16903(18) 0.0446(9) Uani 1 1 d . . . . .
O4 O 0.5284(2) 0.37721(18) 0.33000(14) 0.0242(6) Uani 1 1 d . . . . .
O5 O 0.6057(3) 0.3483(2) 0.45240(15) 0.0343(7) Uani 1 1 d . . . . .
O6 O 0.4445(3) 0.4356(2) 0.42140(18) 0.0466(9) Uani 1 1 d . . . . .
O10 O 0.6627(2) 0.45881(18) 0.26765(13) 0.0219(6) Uani 1 1 d . . . . .
O11 O 0.7910(2) 0.4099(2) 0.37051(14) 0.0340(7) Uani 1 1 d . . . . .
O12 O 0.7517(3) 0.3258(2) 0.26441(19) 0.0478(9) Uani 1 1 d . . . . .
O13 O 0.5170(2) 0.54725(19) 0.31531(16) 0.0292(7) Uani 1 1 d . . . . .
O14 O 0.5123(2) 0.35956(19) 0.19201(15) 0.0284(7) Uani 1 1 d . . . . .
N1 N -0.0055(3) 0.4038(2) 0.80944(17) 0.0274(8) Uani 1 1 d . . . . .
H1 H -0.054(4) 0.367(3) 0.806(2) 0.030(13) Uiso 1 1 d . . . . .
N2 N 0.1241(3) 0.4732(2) 0.89679(17) 0.0247(8) Uani 1 1 d . . . . .
N3 N 0.0184(3) 0.3845(2) 0.93479(17) 0.0229(7) Uani 1 1 d . . . . .
N4 N 0.0224(3) 0.4805(2) 0.69038(17) 0.0262(8) Uani 1 1 d . . . . .
H4 H 0.0000 0.4562 0.7252 0.09(2) Uiso 1 1 calc R . . . .
H5 H 0.0775 0.5150 0.6993 0.022(11) Uiso 1 1 calc R . . . .
N5 N -0.1117(3) 0.4139(2) 0.60355(16) 0.0217(7) Uani 1 1 d . . . . .
N6 N -0.0029(3) 0.4991(2) 0.56585(16) 0.0216(7) Uani 1 1 d . . . . .
C1 C 0.5249(5) 0.5993(4) 0.0658(3) 0.0534(16) Uani 1 1 d . . . . .
C2 C 0.4283(4) 0.2777(3) 0.3955(3) 0.0379(12) Uani 1 1 d . . . . .
C4 C 0.8596(4) 0.4641(4) 0.2631(3) 0.0468(14) Uani 1 1 d . . . . .
C5 C 0.4236(4) 0.5980(3) 0.3229(3) 0.0420(12) Uani 1 1 d . . . . .
H5A H 0.3764 0.5670 0.3485 0.050 Uiso 1 1 calc R U . . .
H5B H 0.3809 0.6150 0.2763 0.050 Uiso 1 1 calc R U . . .
C6 C 0.4730(6) 0.6728(4) 0.3647(4) 0.077(2) Uani 1 1 d . . . . .
H6A H 0.4895 0.7171 0.3332 0.092 Uiso 1 1 calc R U . . .
H6B H 0.4240 0.6954 0.3935 0.092 Uiso 1 1 calc R U . . .
C7 C 0.5715(6) 0.6405(5) 0.4093(4) 0.081(2) Uani 1 1 d . . . . .
H7A H 0.5559 0.6140 0.4521 0.098 Uiso 1 1 calc R U . . .
H7B H 0.6245 0.6858 0.4238 0.098 Uiso 1 1 calc R U . . .
C8 C 0.6133(4) 0.5782(3) 0.3650(3) 0.0415(12) Uani 1 1 d . . . . .
H8A H 0.6643 0.6045 0.3394 0.050 Uiso 1 1 calc R U . . .
H8B H 0.6506 0.5322 0.3943 0.050 Uiso 1 1 calc R U . . .
C9 C 0.4830(4) 0.2734(3) 0.2058(3) 0.0395(12) Uani 1 1 d . . . . .
H9A H 0.4121 0.2713 0.2193 0.047 Uiso 1 1 calc R U . . .
H9B H 0.5380 0.2480 0.2438 0.047 Uiso 1 1 calc R U . . .
C10 C 0.4789(6) 0.2292(4) 0.1361(3) 0.0606(17) Uani 1 1 d . . . . .
H10A H 0.4949 0.1692 0.1432 0.073 Uiso 1 1 calc R U . . .
H10B H 0.4075 0.2360 0.1042 0.073 Uiso 1 1 calc R U . . .
C11 C 0.5661(5) 0.2732(4) 0.1075(3) 0.0561(16) Uani 1 1 d . . . . .
H11A H 0.6386 0.2530 0.1306 0.067 Uiso 1 1 calc R U . . .
H11B H 0.5558 0.2654 0.0560 0.067 Uiso 1 1 calc R U . . .
C12 C 0.5505(4) 0.3631(4) 0.1257(2) 0.0398(12) Uani 1 1 d . . . . .
H12A H 0.6193 0.3941 0.1320 0.048 Uiso 1 1 calc R U . . .
H12B H 0.4965 0.3903 0.0883 0.048 Uiso 1 1 calc R U . . .
C13 C 0.0411(3) 0.4190(3) 0.87507(19) 0.0223(8) Uani 1 1 d . . . . .
C14 C 0.1533(4) 0.4719(3) 0.9700(2) 0.0279(10) Uani 1 1 d . . . . .
H14 H 0.2091 0.5038 0.9982 0.034 Uiso 1 1 calc R U . . .
C15 C 0.0895(3) 0.4182(3) 0.9936(2) 0.0282(10) Uani 1 1 d . . . . .
H15 H 0.0916 0.4050 1.0415 0.034 Uiso 1 1 calc R U . . .
C16 C 0.1760(3) 0.5201(3) 0.8498(2) 0.0265(9) Uani 1 1 d . . . . .
C17 C 0.1437(4) 0.6033(3) 0.8356(2) 0.0297(10) Uani 1 1 d . . . . .
C18 C 0.1909(4) 0.6453(3) 0.7873(2) 0.0386(12) Uani 1 1 d . . . . .
H18 H 0.1702 0.7012 0.7755 0.046 Uiso 1 1 calc R U . . .
C19 C 0.2672(4) 0.6079(3) 0.7558(3) 0.0436(13) Uani 1 1 d . . . . .
H19 H 0.2980 0.6381 0.7229 0.052 Uiso 1 1 calc R U . . .
C20 C 0.2986(4) 0.5264(3) 0.7723(3) 0.0393(12) Uani 1 1 d . . . . .
H20 H 0.3516 0.5015 0.7510 0.047 Uiso 1 1 calc R U . . .
C21 C 0.2532(4) 0.4804(3) 0.8199(2) 0.0327(11) Uani 1 1 d . . . . .
C22 C 0.0580(5) 0.6438(3) 0.8686(2) 0.0397(12) Uani 1 1 d . . . . .
H22 H 0.0624 0.6176 0.9157 0.048 Uiso 1 1 calc R U . . .
C23 C -0.0533(5) 0.6266(4) 0.8252(3) 0.0510(14) Uani 1 1 d . . . . .
H23A H -0.0596 0.6504 0.7780 0.076 Uiso 1 1 calc R U . . .
H23B H -0.1073 0.6519 0.8480 0.076 Uiso 1 1 calc R U . . .
H23C H -0.0651 0.5663 0.8213 0.076 Uiso 1 1 calc R U . . .
C24 C 0.0761(6) 0.7376(3) 0.8804(3) 0.0560(16) Uani 1 1 d . . . . .
H24A H 0.0668 0.7658 0.8348 0.084 Uiso 1 1 calc R U . . .
H24B H 0.1493 0.7473 0.9076 0.084 Uiso 1 1 calc R U . . .
H24C H 0.0238 0.7595 0.9063 0.084 Uiso 1 1 calc R U . . .
C25 C 0.2883(4) 0.3917(3) 0.8386(3) 0.0445(13) Uani 1 1 d . . . . .
H25 H 0.2246 0.3609 0.8484 0.053 Uiso 1 1 calc R U . . .
C26 C 0.3768(6) 0.3896(5) 0.9060(4) 0.081(2) Uani 1 1 d . . . . .
H26A H 0.4400 0.4203 0.8983 0.121 Uiso 1 1 calc R U . . .
H26B H 0.3970 0.3318 0.9182 0.121 Uiso 1 1 calc R U . . .
H26C H 0.3499 0.4156 0.9446 0.121 Uiso 1 1 calc R U . . .
C27 C 0.3266(5) 0.3457(4) 0.7801(3) 0.0624(17) Uani 1 1 d . . . . .
H27A H 0.2745 0.3538 0.7356 0.094 Uiso 1 1 calc R U . . .
H27B H 0.3330 0.2862 0.7912 0.094 Uiso 1 1 calc R U . . .
H27C H 0.3970 0.3675 0.7757 0.094 Uiso 1 1 calc R U . . .
C28 C -0.0601(3) 0.3200(3) 0.9341(2) 0.0209(8) Uani 1 1 d . . . . .
C29 C -0.0291(4) 0.2377(3) 0.9254(2) 0.0266(9) Uani 1 1 d . . . . .
C30 C -0.1073(4) 0.1767(3) 0.9233(2) 0.0337(11) Uani 1 1 d . . . . .
H30 H -0.0890 0.1200 0.9182 0.040 Uiso 1 1 calc R U . . .
C31 C -0.2106(4) 0.1968(3) 0.9284(2) 0.0355(11) Uani 1 1 d . . . . .
H31 H -0.2628 0.1539 0.9261 0.043 Uiso 1 1 calc R U . . .
C32 C -0.2394(4) 0.2783(3) 0.9367(2) 0.0323(10) Uani 1 1 d . . . . .
H32 H -0.3112 0.2911 0.9400 0.039 Uiso 1 1 calc R U . . .
C33 C -0.1636(4) 0.3425(3) 0.9403(2) 0.0273(9) Uani 1 1 d . . . . .
C34 C 0.0850(4) 0.2153(3) 0.9200(3) 0.0362(11) Uani 1 1 d . . . . .
H34 H 0.1190 0.2662 0.9047 0.043 Uiso 1 1 calc R U . . .
C35 C 0.1517(4) 0.1896(4) 0.9924(3) 0.0505(14) Uani 1 1 d . . . . .
H35A H 0.1208 0.1391 1.0084 0.076 Uiso 1 1 calc R U . . .
H35B H 0.1505 0.2346 1.0262 0.076 Uiso 1 1 calc R U . . .
H35C H 0.2262 0.1787 0.9886 0.076 Uiso 1 1 calc R U . . .
C36 C 0.0884(5) 0.1471(4) 0.8658(3) 0.0539(15) Uani 1 1 d . . . . .
H36A H 0.0360 0.1598 0.8223 0.081 Uiso 1 1 calc R U . . .
H36B H 0.0705 0.0934 0.8844 0.081 Uiso 1 1 calc R U . . .
H36C H 0.1609 0.1443 0.8559 0.081 Uiso 1 1 calc R U . . .
C37 C -0.1933(4) 0.4317(3) 0.9536(2) 0.0360(11) Uani 1 1 d . . . . .
H37 H -0.1389 0.4691 0.9392 0.043 Uiso 1 1 calc R U . . .
C38 C -0.1872(5) 0.4440(4) 1.0320(3) 0.0493(13) Uani 1 1 d . . . . .
H38A H -0.2034 0.5022 1.0410 0.074 Uiso 1 1 calc R U . . .
H38B H -0.1146 0.4301 1.0582 0.074 Uiso 1 1 calc R U . . .
H38C H -0.2399 0.4076 1.0474 0.074 Uiso 1 1 calc R U . . .
C39 C -0.3046(6) 0.4577(5) 0.9128(3) 0.076(2) Uani 1 1 d . . . . .
H39A H -0.3064 0.4551 0.8622 0.114 Uiso 1 1 calc R U . . .
H39B H -0.3198 0.5147 0.9258 0.114 Uiso 1 1 calc R U . . .
H39C H -0.3591 0.4199 0.9243 0.114 Uiso 1 1 calc R U . . .
C40 C -0.0264(3) 0.4653(2) 0.6249(2) 0.0205(8) Uani 1 1 d . . . . .
C41 C -0.1417(3) 0.4149(3) 0.5295(2) 0.0238(9) Uani 1 1 d . . . . .
H41 H -0.1983 0.3839 0.5010 0.029 Uiso 1 1 calc R U . . .
C42 C -0.0751(3) 0.4678(3) 0.50694(19) 0.0218(8) Uani 1 1 d . . . . .
H42 H -0.0765 0.4817 0.4593 0.026 Uiso 1 1 calc R U . . .
C43 C 0.0819(3) 0.5592(2) 0.5659(2) 0.0210(8) Uani 1 1 d . . . . .
C44 C 0.1798(3) 0.5317(3) 0.5521(2) 0.0286(10) Uani 1 1 d . . . . .
C45 C 0.2596(4) 0.5908(3) 0.5514(2) 0.0357(11) Uani 1 1 d . . . . .
H45 H 0.3271 0.5740 0.5424 0.043 Uiso 1 1 calc R U . . .
C46 C 0.2416(4) 0.6736(3) 0.5637(2) 0.0383(12) Uani 1 1 d . . . . .
H46 H 0.2969 0.7132 0.5630 0.046 Uiso 1 1 calc R U . . .
C47 C 0.1443(4) 0.6996(3) 0.5771(2) 0.0355(11) Uani 1 1 d . . . . .
H47 H 0.1334 0.7570 0.5853 0.043 Uiso 1 1 calc R U . . .
C48 C 0.0614(4) 0.6428(3) 0.5788(2) 0.0280(10) Uani 1 1 d . . . . .
C49 C 0.1980(4) 0.4411(3) 0.5343(3) 0.0371(11) Uani 1 1 d . . . . .
H49 H 0.1404 0.4068 0.5484 0.045 Uiso 1 1 calc R U . . .
C50 C 0.3074(5) 0.4078(4) 0.5737(3) 0.0564(15) Uani 1 1 d . . . . .
H08G H 0.3091 0.3472 0.5684 0.085 Uiso 1 1 calc R U . . .
H08H H 0.3179 0.4220 0.6237 0.085 Uiso 1 1 calc R U . . .
H08I H 0.3650 0.4329 0.5540 0.085 Uiso 1 1 calc R U . . .
C51 C 0.1888(4) 0.4306(3) 0.4562(3) 0.0440(12) Uani 1 1 d . . . . .
H07A H 0.1171 0.4484 0.4311 0.066 Uiso 1 1 calc R U . . .
H07B H 0.1997 0.3720 0.4456 0.066 Uiso 1 1 calc R U . . .
H07C H 0.2438 0.4647 0.4409 0.066 Uiso 1 1 calc R U . . .
C52 C -0.0478(4) 0.6707(3) 0.5911(3) 0.0362(11) Uani 1 1 d . . . . .
H52 H -0.0789 0.6238 0.6142 0.043 Uiso 1 1 calc R U . . .
C53 C -0.1251(4) 0.6897(4) 0.5214(3) 0.0469(14) Uani 1 1 d . . . . .
H08A H -0.0973 0.7365 0.4983 0.070 Uiso 1 1 calc R U . . .
H08B H -0.1961 0.7041 0.5304 0.070 Uiso 1 1 calc R U . . .
H08C H -0.1318 0.6406 0.4909 0.070 Uiso 1 1 calc R U . . .
C54 C -0.0391(5) 0.7472(4) 0.6398(3) 0.0570(17) Uani 1 1 d . . . . .
H08D H -0.0218 0.7965 0.6147 0.086 Uiso 1 1 calc R U . . .
H08E H 0.0179 0.7379 0.6817 0.086 Uiso 1 1 calc R U . . .
H08F H -0.1079 0.7557 0.6540 0.086 Uiso 1 1 calc R U . . .
C55 C -0.1639(3) 0.3668(3) 0.65077(19) 0.0228(8) Uani 1 1 d . . . . .
C56 C -0.1325(4) 0.2841(3) 0.6652(2) 0.0274(10) Uani 1 1 d . . . . .
C57 C -0.1804(4) 0.2422(3) 0.7136(2) 0.0356(11) Uani 1 1 d . . . . .
H57 H -0.1601 0.1864 0.7260 0.043 Uiso 1 1 calc R U . . .
C58 C -0.2566(4) 0.2804(3) 0.7437(2) 0.0374(12) Uani 1 1 d . . . . .
H58 H -0.2874 0.2507 0.7769 0.045 Uiso 1 1 calc R U . . .
C59 C -0.2892(4) 0.3614(4) 0.7264(2) 0.0390(12) Uani 1 1 d . . . . .
H59 H -0.3434 0.3859 0.7469 0.047 Uiso 1 1 calc R U . . .
C60 C -0.2429(3) 0.4077(3) 0.6790(2) 0.0302(10) Uani 1 1 d . . . . .
C61 C -0.0497(4) 0.2422(3) 0.6308(2) 0.0344(11) Uani 1 1 d . . . . .
H61 H -0.0561 0.2681 0.5832 0.041 Uiso 1 1 calc R U . . .
C62 C -0.0697(5) 0.1493(3) 0.6195(3) 0.0467(13) Uani 1 1 d . . . . .
H62A H -0.1443 0.1402 0.5944 0.070 Uiso 1 1 calc R U . . .
H62B H -0.0574 0.1211 0.6652 0.070 Uiso 1 1 calc R U . . .
H62C H -0.0203 0.1269 0.5916 0.070 Uiso 1 1 calc R U . . .
C63 C 0.0652(4) 0.2585(3) 0.6719(3) 0.0443(13) Uani 1 1 d . . . . .
H63A H 0.1168 0.2335 0.6469 0.066 Uiso 1 1 calc R U . . .
H63B H 0.0747 0.2337 0.7189 0.066 Uiso 1 1 calc R U . . .
H63C H 0.0778 0.3186 0.6763 0.066 Uiso 1 1 calc R U . . .
C64 C -0.2783(4) 0.4963(3) 0.6596(3) 0.0429(13) Uani 1 1 d . . . . .
H64 H -0.2165 0.5261 0.6461 0.051 Uiso 1 1 calc R U . . .
C65 C -0.3112(6) 0.5455(4) 0.7195(3) 0.0646(18) Uani 1 1 d . . . . .
H65A H -0.3191 0.6045 0.7066 0.097 Uiso 1 1 calc R U . . .
H65B H -0.2556 0.5393 0.7626 0.097 Uiso 1 1 calc R U . . .
H65C H -0.3799 0.5241 0.7274 0.097 Uiso 1 1 calc R U . . .
C66 C -0.3717(7) 0.4968(5) 0.5965(3) 0.088(3) Uani 1 1 d . . . . .
H66A H -0.3885 0.5543 0.5812 0.132 Uiso 1 1 calc R U . . .
H66B H -0.4349 0.4713 0.6094 0.132 Uiso 1 1 calc R U . . .
H66C H -0.3520 0.4652 0.5580 0.132 Uiso 1 1 calc R U . . .
O7 O 0.3640(2) 0.4466(2) 0.24234(15) 0.0297(7) Uani 1 1 d . . . . .
S3B S 0.2669(4) 0.4759(4) 0.1949(3) 0.0325(12) Uani 0.342(4) 1 d . . P A 1
F7B F 0.2005(10) 0.3222(8) 0.2141(8) 0.079(4) Uani 0.342(4) 1 d . . P A 1
F8B F 0.169(2) 0.418(2) 0.2819(13) 0.098(13) Uani 0.342(4) 1 d . . P A 1
F9B F 0.075(3) 0.411(2) 0.179(2) 0.066(10) Uani 0.342(4) 1 d . . P A 1
O8B O 0.2285(8) 0.5531(8) 0.1973(6) 0.0565(11) Uani 0.342(4) 1 d . . P A 1
O9B O 0.2784(9) 0.4409(9) 0.1251(7) 0.0565(11) Uani 0.342(4) 1 d . . P A 1
C3B C 0.1729(17) 0.3988(16) 0.2154(11) 0.038(5) Uani 0.342(4) 1 d . . P A 1
S3A S 0.27199(17) 0.43914(19) 0.17795(13) 0.0251(5) Uani 0.658(4) 1 d . . P A 2
F7A F 0.1622(4) 0.5090(5) 0.2597(4) 0.082(2) Uani 0.658(4) 1 d . . P A 2
F8A F 0.1611(10) 0.3775(9) 0.2661(8) 0.085(6) Uani 0.658(4) 1 d . . P A 2
F9A F 0.0688(15) 0.4378(12) 0.1740(9) 0.045(3) Uani 0.658(4) 1 d . . P A 2
O8A O 0.2569(5) 0.5077(5) 0.1335(3) 0.0565(11) Uani 0.658(4) 1 d . . P A 2
O9A O 0.2640(4) 0.3594(4) 0.1430(3) 0.0565(11) Uani 0.658(4) 1 d . . P A 2
C3A C 0.1609(8) 0.4395(7) 0.2230(5) 0.031(2) Uani 0.658(4) 1 d . . P A 2

loop_
_atom_site_aniso_label
_atom_site_aniso_U_11
_atom_site_aniso_U_22
_atom_site_aniso_U_33
_atom_site_aniso_U_23
_atom_site_aniso_U_13
_atom_site_aniso_U_12
S1 0.0283(6) 0.0383(7) 0.0427(7) 0.0193(5) 0.0034(5) -0.0021(5)
S2 0.0281(6) 0.0296(6) 0.0279(5) 0.0077(4) 0.0107(4) 0.0044(5)
S4 0.0196(5) 0.0258(5) 0.0220(5) 0.0004(4) 0.0027(4) 0.0022(4)
Al2 0.0179(6) 0.0225(6) 0.0222(6) 0.0048(5) 0.0038(4) 0.0008(5)
F1 0.059(2) 0.085(3) 0.0368(17) 0.0069(16) 0.0068(15) 0.0168(19)
F2 0.098(3) 0.077(3) 0.072(2) 0.048(2) 0.037(2) 0.005(2)
F3 0.096(3) 0.096(3) 0.081(3) 0.041(2) 0.064(2) 0.053(3)
F4 0.067(2) 0.068(2) 0.066(2) 0.0334(18) 0.0322(18) -0.0054(18)
F5 0.0528(19) 0.0321(17) 0.072(2) 0.0062(15) 0.0120(16) -0.0071(14)
F6 0.0286(17) 0.072(2) 0.080(2) 0.0285(19) -0.0016(15) -0.0148(16)
F10 0.059(2) 0.121(3) 0.0472(19) 0.031(2) 0.0306(16) 0.016(2)
F11 0.0225(15) 0.135(4) 0.098(3) 0.061(3) 0.0203(16) 0.0196(19)
F12 0.050(2) 0.060(3) 0.097(3) 0.022(2) 0.0032(19) -0.0299(18)
O1 0.0236(15) 0.0326(18) 0.0285(15) 0.0099(13) 0.0021(12) -0.0024(13)
O2 0.034(2) 0.052(3) 0.089(3) 0.036(2) -0.006(2) -0.0133(18)
O3 0.050(2) 0.039(2) 0.044(2) 0.0084(16) 0.0082(16) 0.0046(17)
O4 0.0255(15) 0.0249(16) 0.0227(14) 0.0050(12) 0.0059(11) 0.0013(12)
O5 0.0342(17) 0.040(2) 0.0270(16) 0.0069(13) 0.0017(13) 0.0042(15)
O6 0.053(2) 0.047(2) 0.048(2) 0.0159(17) 0.0282(17) 0.0218(18)
O10 0.0201(13) 0.0212(15) 0.0239(14) 0.0012(11) 0.0038(11) 0.0004(12)
O11 0.0341(17) 0.0444(19) 0.0215(15) 0.0033(14) 0.0013(12) 0.0038(15)
O12 0.050(2) 0.034(2) 0.053(2) -0.0149(16) -0.0048(17) 0.0147(16)
O13 0.0245(15) 0.0268(17) 0.0352(17) 0.0010(13) 0.0040(12) 0.0048(13)
O14 0.0288(16) 0.0283(17) 0.0275(15) -0.0013(12) 0.0046(12) -0.0041(13)
N1 0.0294(19) 0.028(2) 0.0218(18) -0.0027(15) -0.0004(14) -0.0143(18)
N2 0.0302(19) 0.024(2) 0.0180(17) 0.0023(14) 0.0003(14) -0.0121(15)
N3 0.0265(18) 0.0218(19) 0.0192(16) 0.0001(13) 0.0023(13) -0.0077(14)
N4 0.0311(19) 0.029(2) 0.0172(17) -0.0008(14) 0.0029(14) -0.0169(16)
N5 0.0241(17) 0.0231(19) 0.0168(15) 0.0010(14) 0.0016(13) -0.0048(15)
N6 0.0248(18) 0.0228(19) 0.0159(16) -0.0016(13) 0.0010(13) -0.0052(14)
C1 0.061(4) 0.054(4) 0.055(3) 0.033(3) 0.033(3) 0.023(3)
C2 0.029(3) 0.040(3) 0.046(3) 0.017(2) 0.011(2) -0.005(2)
C4 0.025(2) 0.069(4) 0.047(3) 0.023(3) 0.011(2) 0.004(3)
C5 0.041(3) 0.034(3) 0.053(3) -0.002(2) 0.013(2) 0.020(2)
C6 0.072(5) 0.060(4) 0.087(5) -0.032(4) -0.006(4) 0.030(4)
C7 0.074(5) 0.080(5) 0.081(5) -0.047(4) -0.004(4) 0.029(4)
C8 0.040(3) 0.042(3) 0.039(3) -0.015(2) 0.000(2) 0.006(2)
C9 0.050(3) 0.026(3) 0.041(3) -0.004(2) 0.006(2) -0.008(2)
C10 0.080(5) 0.052(4) 0.044(3) -0.016(3) 0.000(3) -0.016(3)
C11 0.078(4) 0.056(4) 0.036(3) -0.019(3) 0.016(3) -0.006(3)
C12 0.046(3) 0.053(3) 0.021(2) -0.005(2) 0.006(2) -0.002(3)
C13 0.025(2) 0.022(2) 0.0186(19) 0.0019(16) 0.0010(15) -0.0031(17)
C14 0.033(2) 0.027(2) 0.021(2) -0.0019(17) -0.0019(17) -0.0131(19)
C15 0.036(2) 0.028(2) 0.0183(19) -0.0019(17) -0.0005(17) -0.008(2)
C16 0.033(2) 0.027(2) 0.0172(19) 0.0027(17) 0.0008(17) -0.0160(19)
C17 0.042(3) 0.022(2) 0.021(2) -0.0007(17) -0.0011(18) -0.014(2)
C18 0.055(3) 0.028(3) 0.029(2) 0.0020(19) 0.002(2) -0.018(2)
C19 0.049(3) 0.050(3) 0.031(3) 0.006(2) 0.006(2) -0.027(3)
C20 0.034(3) 0.049(3) 0.035(3) 0.003(2) 0.007(2) -0.014(2)
C21 0.025(2) 0.037(3) 0.031(2) 0.0021(19) -0.0050(18) -0.013(2)
C22 0.068(4) 0.025(3) 0.027(2) -0.0024(19) 0.010(2) -0.008(2)
C23 0.056(4) 0.043(3) 0.054(3) -0.013(3) 0.012(3) 0.002(3)
C24 0.098(5) 0.024(3) 0.047(3) -0.009(2) 0.015(3) -0.009(3)
C25 0.033(3) 0.044(3) 0.058(3) 0.014(3) 0.013(2) 0.005(2)
C26 0.071(5) 0.089(6) 0.070(4) 0.010(4) -0.013(4) 0.026(4)
C27 0.066(4) 0.053(4) 0.069(4) 0.006(3) 0.016(3) 0.009(3)
C28 0.025(2) 0.022(2) 0.0156(19) 0.0013(15) 0.0049(15) -0.0043(17)
C29 0.031(2) 0.024(2) 0.026(2) -0.0003(17) 0.0083(18) -0.0040(18)
C30 0.044(3) 0.023(2) 0.037(3) -0.0027(19) 0.015(2) -0.009(2)
C31 0.038(3) 0.037(3) 0.033(2) -0.001(2) 0.011(2) -0.020(2)
C32 0.027(2) 0.040(3) 0.032(2) 0.003(2) 0.0099(19) -0.004(2)
C33 0.030(2) 0.029(2) 0.022(2) 0.0023(17) 0.0042(17) 0.0005(19)
C34 0.035(3) 0.027(3) 0.050(3) 0.006(2) 0.018(2) 0.003(2)
C35 0.037(3) 0.056(4) 0.055(3) -0.012(3) 0.001(2) 0.010(3)
C36 0.054(4) 0.068(4) 0.044(3) 0.003(3) 0.019(3) 0.020(3)
C37 0.040(3) 0.029(3) 0.043(3) 0.004(2) 0.019(2) 0.005(2)
C38 0.058(3) 0.042(3) 0.047(3) -0.008(3) 0.009(2) 0.011(3)
C39 0.094(5) 0.070(5) 0.053(4) -0.009(3) -0.008(3) 0.046(4)
C40 0.022(2) 0.017(2) 0.022(2) 0.0002(16) 0.0043(15) -0.0037(16)
C41 0.028(2) 0.023(2) 0.0177(19) -0.0003(16) -0.0005(15) -0.0018(18)
C42 0.028(2) 0.022(2) 0.0133(18) -0.0001(15) 0.0015(15) -0.0057(17)
C43 0.024(2) 0.018(2) 0.019(2) 0.0002(15) 0.0013(16) -0.0054(16)
C44 0.029(2) 0.031(3) 0.026(2) 0.0058(18) 0.0061(17) -0.0042(19)
C45 0.027(2) 0.041(3) 0.039(3) 0.006(2) 0.0062(19) -0.001(2)
C46 0.036(3) 0.038(3) 0.038(3) 0.004(2) 0.002(2) -0.023(2)
C47 0.050(3) 0.024(2) 0.031(2) 0.0002(19) 0.004(2) -0.011(2)
C48 0.037(3) 0.027(2) 0.019(2) 0.0000(17) 0.0033(18) -0.0020(19)
C49 0.038(3) 0.028(3) 0.050(3) 0.003(2) 0.020(2) 0.003(2)
C50 0.061(4) 0.049(3) 0.057(3) 0.006(3) 0.007(3) 0.021(3)
C51 0.041(3) 0.037(3) 0.056(3) -0.007(2) 0.016(2) 0.001(2)
C52 0.045(3) 0.024(2) 0.043(3) 0.000(2) 0.016(2) 0.002(2)
C53 0.035(3) 0.049(3) 0.052(3) -0.019(3) 0.000(2) 0.007(2)
C54 0.078(4) 0.055(4) 0.035(3) -0.012(3) 0.004(3) 0.027(3)
C55 0.024(2) 0.024(2) 0.0178(19) -0.0017(16) 0.0005(15) -0.0097(18)
C56 0.038(3) 0.024(2) 0.017(2) -0.0023(17) -0.0008(17) -0.0096(19)
C57 0.055(3) 0.024(2) 0.026(2) 0.0002(18) 0.004(2) -0.016(2)
C58 0.046(3) 0.043(3) 0.025(2) -0.005(2) 0.011(2) -0.028(2)
C59 0.035(3) 0.051(3) 0.034(3) -0.009(2) 0.014(2) -0.017(2)
C60 0.023(2) 0.038(3) 0.028(2) -0.002(2) 0.0012(17) -0.009(2)
C61 0.049(3) 0.026(2) 0.029(2) 0.0024(19) 0.009(2) 0.000(2)
C62 0.064(4) 0.033(3) 0.039(3) -0.004(2) 0.002(3) 0.003(3)
C63 0.048(3) 0.035(3) 0.054(3) -0.004(2) 0.019(3) -0.002(2)
C64 0.033(3) 0.048(3) 0.050(3) 0.007(2) 0.013(2) 0.010(2)
C65 0.074(4) 0.056(4) 0.055(4) -0.020(3) -0.006(3) 0.010(3)
C66 0.115(6) 0.077(5) 0.053(4) -0.021(3) -0.023(4) 0.049(5)
O7 0.0187(14) 0.0365(18) 0.0335(16) 0.0106(14) 0.0043(12) -0.0002(13)
S3B 0.029(2) 0.044(3) 0.021(2) 0.000(2) -0.0026(15) -0.005(2)
F7B 0.048(7) 0.057(8) 0.119(11) 0.002(7) -0.012(7) -0.024(6)
F8B 0.031(7) 0.22(4) 0.047(8) 0.022(16) 0.016(5) -0.033(16)
F9B 0.029(11) 0.10(3) 0.056(9) 0.029(13) -0.011(7) -0.027(13)
O8B 0.0357(18) 0.075(3) 0.051(2) 0.006(2) -0.0084(15) 0.001(2)
O9B 0.0357(18) 0.075(3) 0.051(2) 0.006(2) -0.0084(15) 0.001(2)
C3B 0.030(10) 0.054(16) 0.028(10) -0.003(11) 0.004(7) 0.003(10)
S3A 0.0177(9) 0.0387(15) 0.0186(12) 0.0034(9) 0.0030(7) 0.0007(9)
F7A 0.042(3) 0.116(6) 0.088(5) -0.056(5) 0.019(3) 0.008(3)
F8A 0.031(4) 0.121(10) 0.100(11) 0.088(9) 0.006(5) -0.008(5)
F9A 0.019(3) 0.078(9) 0.039(4) 0.013(5) 0.004(3) 0.001(5)
O8A 0.0357(18) 0.075(3) 0.051(2) 0.006(2) -0.0084(15) 0.001(2)
O9A 0.0357(18) 0.075(3) 0.051(2) 0.006(2) -0.0084(15) 0.001(2)
C3A 0.019(4) 0.048(7) 0.027(5) 0.000(5) 0.007(3) 0.003(5)

loop_
_atom_type_symbol
_atom_type_description
_atom_type_scat_dispersion_real
_atom_type_scat_dispersion_imag
_atom_type_scat_source
C C 0.0033 0.0016 'International Tables Vol C Tables 4.2.6.8 and 6.1.1.4'
H H 0.0000 0.0000 'International Tables Vol C Tables 4.2.6.8 and 6.1.1.4'
N N 0.0061 0.0033 'International Tables Vol C Tables 4.2.6.8 and 6.1.1.4'
O O 0.0106 0.0060 'International Tables Vol C Tables 4.2.6.8 and 6.1.1.4'
F F 0.0171 0.0103 'International Tables Vol C Tables 4.2.6.8 and 6.1.1.4'
Al Al 0.0645 0.0514 'International Tables Vol C Tables 4.2.6.8 and 6.1.1.4'
S S 0.1246 0.1234 'International Tables Vol C Tables 4.2.6.8 and 6.1.1.4'

loop_
_geom_angle_atom_site_label_1
_geom_angle_atom_site_label_2
_geom_angle_atom_site_label_3
_geom_angle
O3 S1 O2 118.7(3)
O3 S1 O1 112.9(2)
O2 S1 O1 113.4(2)
O3 S1 C1 104.7(2)
O2 S1 C1 104.6(3)
O1 S1 C1 99.8(2)
O5 S2 O6 118.5(2)
O5 S2 O4 112.19(18)
O6 S2 O4 113.89(18)
O5 S2 C2 103.7(2)
O6 S2 C2 105.5(2)
O4 S2 C2 100.5(2)
O11 S4 O12 117.5(2)
O11 S4 O10 113.71(17)
O12 S4 O10 112.93(19)
O11 S4 C4 104.9(2)
O12 S4 C4 106.5(3)
O10 S4 C4 98.9(2)
O10 Al2 O7 179.21(14)
O10 Al2 O1 89.23(13)
O7 Al2 O1 91.37(13)
O10 Al2 O4 89.64(13)
O7 Al2 O4 89.79(13)
O1 Al2 O4 176.61(16)
O10 Al2 O13 88.97(13)
O7 Al2 O13 90.51(14)
O1 Al2 O13 90.76(15)
O4 Al2 O13 92.42(13)
O10 Al2 O14 90.03(13)
O7 Al2 O14 90.50(14)
O1 Al2 O14 88.12(14)
O4 Al2 O14 88.69(13)
O13 Al2 O14 178.50(15)
S1 O1 Al2 137.6(2)
S2 O4 Al2 141.0(2)
S4 O10 Al2 138.12(19)
C5 O13 C8 108.7(3)
C5 O13 Al2 125.9(3)
C8 O13 Al2 125.3(3)
C12 O14 C9 109.8(3)
C12 O14 Al2 124.2(3)
C9 O14 Al2 125.8(3)
C13 N2 C14 109.1(3)
C13 N2 C16 124.2(3)
C14 N2 C16 126.5(3)
C13 N3 C15 108.6(3)
C13 N3 C28 123.6(3)
C15 N3 C28 127.6(3)
C40 N5 C41 109.3(3)
C40 N5 C55 124.5(3)
C41 N5 C55 126.2(3)
C40 N6 C42 108.9(3)
C40 N6 C43 124.3(3)
C42 N6 C43 126.8(3)
F2 C1 F3 107.7(4)
F2 C1 F1 108.5(4)
F3 C1 F1 107.3(6)
F2 C1 S1 110.2(5)
F3 C1 S1 111.3(4)
F1 C1 S1 111.7(3)
F4 C2 F6 107.9(4)
F4 C2 F5 108.1(4)
F6 C2 F5 107.1(4)
F4 C2 S2 110.5(4)
F6 C2 S2 111.9(3)
F5 C2 S2 111.3(3)
F12 C4 F10 108.4(5)
F12 C4 F11 108.0(5)
F10 C4 F11 109.5(5)
F12 C4 S4 111.1(4)
F10 C4 S4 110.7(4)
F11 C4 S4 108.9(4)
O13 C5 C6 104.1(4)
C7 C6 C5 104.1(5)
C6 C7 C8 105.0(5)
O13 C8 C7 105.0(4)
O14 C9 C10 103.8(4)
C11 C10 C9 102.7(4)
C12 C11 C10 102.6(5)
O14 C12 C11 104.6(4)
N1 C13 N2 125.5(4)
N1 C13 N3 128.1(4)
N2 C13 N3 106.4(3)
C15 C14 N2 108.2(3)
C14 C15 N3 107.6(4)
C21 C16 C17 123.6(4)
C21 C16 N2 118.6(4)
C17 C16 N2 117.8(4)
C18 C17 C16 116.4(5)
C18 C17 C22 121.7(4)
C16 C17 C22 121.9(4)
C19 C18 C17 121.9(5)
C20 C19 C18 120.0(5)
C19 C20 C21 120.9(5)
C16 C21 C20 117.2(5)
C16 C21 C25 121.8(4)
C20 C21 C25 121.0(5)
C23 C22 C17 110.8(4)
C23 C22 C24 110.9(5)
C17 C22 C24 112.6(5)
C21 C25 C27 113.7(5)
C21 C25 C26 110.5(5)
C27 C25 C26 109.7(5)
C33 C28 C29 123.4(4)
C33 C28 N3 118.6(4)
C29 C28 N3 118.0(4)
C30 C29 C28 116.9(4)
C30 C29 C34 121.1(4)
C28 C29 C34 122.0(4)
C31 C30 C29 121.3(4)
C30 C31 C32 120.8(4)
C31 C32 C33 120.6(4)
C28 C33 C32 117.1(4)
C28 C33 C37 122.2(4)
C32 C33 C37 120.7(4)
C29 C34 C36 112.6(4)
C29 C34 C35 110.5(4)
C36 C34 C35 110.4(4)
C33 C37 C38 109.3(4)
C33 C37 C39 114.0(5)
C38 C37 C39 109.3(4)
N4 C40 N5 126.3(4)
N4 C40 N6 126.9(4)
N5 C40 N6 106.8(3)
C42 C41 N5 106.8(3)
C41 C42 N6 108.1(3)
C44 C43 C48 123.0(4)
C44 C43 N6 118.8(4)
C48 C43 N6 118.2(4)
C45 C44 C43 117.7(4)
C45 C44 C49 120.3(4)
C43 C44 C49 122.0(4)
C46 C45 C44 120.6(5)
C47 C46 C45 120.9(4)
C46 C47 C48 121.0(4)
C47 C48 C43 116.9(4)
C47 C48 C52 121.7(4)
C43 C48 C52 121.3(4)
C51 C49 C44 110.6(4)
C51 C49 C50 109.4(4)
C44 C49 C50 112.7(4)
C48 C52 C53 110.9(4)
C48 C52 C54 112.4(4)
C53 C52 C54 109.6(4)
C56 C55 C60 124.2(4)
C56 C55 N5 118.2(4)
C60 C55 N5 117.6(4)
C57 C56 C55 116.5(4)
C57 C56 C61 121.7(4)
C55 C56 C61 121.8(4)
C58 C57 C56 121.1(5)
C57 C58 C59 121.2(4)
C58 C59 C60 120.7(5)
C55 C60 C59 116.2(5)
C55 C60 C64 122.7(4)
C59 C60 C64 121.1(5)
C56 C61 C62 112.8(4)
C56 C61 C63 111.5(4)
C62 C61 C63 110.7(4)
C66 C64 C60 110.2(5)
C66 C64 C65 108.6(5)
C60 C64 C65 114.1(5)
S3B O7 Al2 140.1(3)
S3A O7 Al2 133.6(2)
O8B S3B O7 123.0(6)
O8B S3B O9B 119.0(8)
O7 S3B O9B 102.7(6)
O8B S3B C3B 111.2(10)
O7 S3B C3B 98.5(8)
O9B S3B C3B 97.8(9)
F7B C3B F9B 112(2)
F7B C3B F8B 108(2)
F9B C3B F8B 105(3)
F7B C3B S3B 117.0(15)
F9B C3B S3B 111(2)
F8B C3B S3B 102.6(18)
O8A S3A O9A 115.2(4)
O8A S3A O7 115.4(3)
O9A S3A O7 114.9(3)
O8A S3A C3A 106.2(5)
O9A S3A C3A 104.2(5)
O7 S3A C3A 98.2(4)
F8A C3A F7A 107.5(11)
F8A C3A F9A 108.9(12)
F7A C3A F9A 108.0(11)
F8A C3A S3A 114.4(10)
F7A C3A S3A 110.0(7)
F9A C3A S3A 107.9(9)

loop_
_geom_bond_atom_site_label_1
_geom_bond_atom_site_label_2
_geom_bond_distance
S1 O3 1.425(4)
S1 O2 1.426(4)
S1 O1 1.489(3)
S1 C1 1.821(6)
S2 O5 1.424(3)
S2 O6 1.426(3)
S2 O4 1.490(3)
S2 C2 1.811(5)
S4 O11 1.415(3)
S4 O12 1.424(3)
S4 O10 1.484(3)
S4 C4 1.823(5)
Al2 O10 1.860(3)
Al2 O7 1.863(3)
Al2 O1 1.874(3)
Al2 O4 1.884(3)
Al2 O13 1.922(3)
Al2 O14 1.923(3)
F1 C1 1.334(7)
F2 C1 1.320(6)
F3 C1 1.321(7)
F4 C2 1.327(6)
F5 C2 1.339(6)
F6 C2 1.330(6)
F10 C4 1.320(6)
F11 C4 1.328(6)
F12 C4 1.306(8)
O13 C5 1.471(5)
O13 C8 1.475(6)
O14 C12 1.471(5)
O14 C9 1.473(6)
N1 C13 1.310(5)
N2 C13 1.364(5)
N2 C14 1.393(5)
N2 C16 1.446(5)
N3 C13 1.370(5)
N3 C15 1.407(5)
N3 C28 1.436(5)
N4 C40 1.316(5)
N5 C40 1.355(5)
N5 C41 1.410(5)
N5 C55 1.453(5)
N6 C40 1.358(5)
N6 C42 1.401(5)
N6 C43 1.446(5)
C5 C6 1.510(8)
C6 C7 1.458(9)
C7 C8 1.490(8)
C9 C10 1.521(7)
C10 C11 1.513(9)
C11 C12 1.510(8)
C14 C15 1.329(6)
C16 C21 1.395(7)
C16 C17 1.409(7)
C17 C18 1.389(6)
C17 C22 1.520(7)
C18 C19 1.388(8)
C19 C20 1.385(8)
C20 C21 1.401(7)
C21 C25 1.514(7)
C22 C23 1.510(7)
C22 C24 1.534(7)
C25 C27 1.520(8)
C25 C26 1.535(8)
C28 C33 1.392(6)
C28 C29 1.400(6)
C29 C30 1.390(6)
C29 C34 1.517(6)
C30 C31 1.374(7)
C31 C32 1.379(7)
C32 C33 1.402(6)
C33 C37 1.517(7)
C34 C36 1.527(8)
C34 C35 1.536(7)
C37 C38 1.523(7)
C37 C39 1.524(8)
C41 C42 1.335(6)
C43 C44 1.397(6)
C43 C48 1.402(6)
C44 C45 1.390(6)
C44 C49 1.524(7)
C45 C46 1.380(7)
C46 C47 1.379(7)
C47 C48 1.399(6)
C48 C52 1.523(7)
C49 C51 1.509(7)
C49 C50 1.532(7)
C52 C53 1.525(7)
C52 C54 1.541(7)
C55 C56 1.400(6)
C55 C60 1.404(6)
C56 C57 1.396(6)
C56 C61 1.518(7)
C57 C58 1.375(7)
C58 C59 1.385(8)
C59 C60 1.405(7)
C60 C64 1.517(7)
C61 C62 1.522(7)
C61 C63 1.530(7)
C64 C66 1.516(8)
C64 C65 1.535(8)
O7 S3B 1.453(6)
O7 S3A 1.526(4)
S3B O8B 1.337(15)
S3B O9B 1.503(14)
S3B C3B 1.82(3)
F7B C3B 1.28(3)
F8B C3B 1.34(4)
F9B C3B 1.31(4)
S3A O8A 1.388(7)
S3A O9A 1.444(8)
S3A C3A 1.810(10)
F7A C3A 1.324(13)
F8A C3A 1.302(16)
F9A C3A 1.34(2)
